data_2006931
loop_
_publ_author_name
'Fu, Tai Y.'
'Gamlin, Janet N.'
'Olovsson, Gunnar'
'Scheffer, John R.'
'Trotter, James'
'Young, Dean T.'

_publ_section_title
;
 Photochemistry of Triptycene-1,4-quinone
;
_journal_issue 1
_journal_name_full 'Acta Crystallographica Section C'
_journal_page_first 116
_journal_page_last 119
_journal_paper_doi 10.1107/S0108270197012109
_journal_volume 54
_journal_year 1998
_chemical_formula_moiety 'C20 H12 O3'
_chemical_formula_sum 'C20 H12 O3'
_chemical_formula_weight 300.31
_space_group_IT_number 33
_symmetry_cell_setting orthorhombic
_symmetry_space_group_name_Hall 'P 2c -2n'
_symmetry_space_group_name_H-M 'P n a 21'
_cell_angle_alpha 90
_cell_angle_beta 90
_cell_angle_gamma 90
_cell_formula_units_Z 4
_cell_length_a 12.274(3)
_cell_length_b 7.957(3)
_cell_length_c 15.444(3)
_cell_measurement_reflns_used 23
_cell_measurement_temperature 294
_cell_measurement_theta_max 17.7
_cell_measurement_theta_min 10.0
_cell_volume 1508.3(7)
_computing_cell_refinement 'MSC/AFC Diffractometer Control Software'
_computing_data_collection
;MSC/AFC Diffractometer Control Software (Molecular Structure Corporation,
 1994)
;
_computing_data_reduction 'TEXSAN (Molecular Structure Corporation, 1995)'
_computing_publication_material TEXSAN
_computing_structure_refinement TEXSAN
_computing_structure_solution 'SIR92 (Altomare et al., 1993)'
_diffrn_ambient_temperature 294
_diffrn_measurement_device 'Rigaku AFC6S'
_diffrn_measurement_method \w-2\q
_diffrn_radiation_monochromator graphite
_diffrn_radiation_source 'X-ray tube'
_diffrn_radiation_type 'Mo K\a'
_diffrn_radiation_wavelength 0.7107
_diffrn_reflns_av_R_equivalents 0.000
_diffrn_reflns_av_sigmaI/netI 0.110
_diffrn_reflns_limit_h_max 17
_diffrn_reflns_limit_h_min 0
_diffrn_reflns_limit_k_max 11
_diffrn_reflns_limit_k_min 0
_diffrn_reflns_limit_l_max 0
_diffrn_reflns_limit_l_min -21
_diffrn_reflns_number 2278
_diffrn_reflns_reduction_process 'Lp corrections applied'
_diffrn_reflns_theta_max 29.99
_diffrn_reflns_theta_min 2.12
_diffrn_standards_decay_% 0.1
_diffrn_standards_interval_count 200
_diffrn_standards_number 3
_exptl_absorpt_coefficient_mu 0.083
_exptl_absorpt_correction_T_max 0.98
_exptl_absorpt_correction_T_min 0.96
_exptl_absorpt_correction_type '\y scans (North, Phillips & Mathews, 1968)'
_exptl_crystal_colour yellow
_exptl_crystal_density_diffrn 1.322
_exptl_crystal_density_method 'not measured'
_exptl_crystal_description prism
_exptl_crystal_F_000 624
_exptl_crystal_size_max 0.40
_exptl_crystal_size_mid 0.20
_exptl_crystal_size_min 0.20
_refine_diff_density_max 0.46
_refine_diff_density_min -0.48
_refine_ls_extinction_method none
_refine_ls_goodness_of_fit_ref 1.078
_refine_ls_hydrogen_treatment 'H atoms in calculated positions, C-H = 0.95\%A, U = 1.2U(C)'
_refine_ls_matrix_type full
_refine_ls_number_constraints 0
_refine_ls_number_parameters 207
_refine_ls_number_reflns 2278
_refine_ls_number_restraints 0
_refine_ls_R_factor_gt 0.037
_refine_ls_shift/esd_max 0.07
_refine_ls_shift/esd_mean 0.006
_refine_ls_structure_factor_coef Fsqd
_refine_ls_weighting_details 'w = 1/[\s^2^(F~o~^2^) + 0.0004(Fo)^2^]'
_refine_ls_weighting_scheme calc
_refine_ls_wR_factor_ref 0.103
_reflns_number_gt 1100
_reflns_number_total 2278
_reflns_threshold_expression I>3\s(I)
_cod_data_source_file fr1071.cif
_cod_data_source_block 2
_cod_depositor_comments
;
The following automatic conversions were performed:

'_refine_ls_weighting_scheme' value 'w = 1/[\s^2^(F~o~^2^) +
0.0004(Fo)^2^]' was changed to 'calc'. New tag
'_refine_ls_weighting_details' was created. The value of the new tag
was set to 'w = 1/[\s^2^(F~o~^2^) + 0.0004(Fo)^2^]'.

Automatic conversion script
Id: cif_fix_values 3143 2015-03-26 13:38:13Z robertas 
;
_cod_original_cell_volume 1508.0(10)
_cod_database_code 2006931

loop_
_symmetry_equiv_pos_as_xyz
'  +x,  +y,  +z'
'  -x,  -y,1/2+z'
1/2-x,1/2+y,1/2+z
'1/2+x,1/2-y,  +z'

loop_
_atom_site_aniso_label
_atom_site_aniso_U_11
_atom_site_aniso_U_22
_atom_site_aniso_U_33
_atom_site_aniso_U_12
_atom_site_aniso_U_13
_atom_site_aniso_U_23
O1 .0510(10) .0620(10) .090(2) .0170(10) .0160(10) .0020(10)
O2 .100(2) .0620(10) .0490(10) .0000(10) -.014(2) .0090(10)
O3 .082(2) .074(2) .0470(10) -.0090(10) .0020(10) -.0110(10)
C1 .074(2) .044(2) .047(2) .013(2) .003(2) .005(2)
C2 .112(3) .060(2) .046(2) .013(2) -.014(2) -.004(2)
C3 .102(3) .074(2) .068(3) -.001(2) -.039(2) -.014(2)
C4 .055(2) .061(2) .086(3) -.005(2) -.024(2) -.003(2)
C4a .045(2) .0410(10) .051(2) .0030(10) -.0080(10) .0030(10)
C5 .069(2) .057(2) .054(2) .002(2) .017(2) .015(2)
C6 .095(3) .076(2) .053(2) .017(2) .003(2) .021(2)
C7 .073(2) .076(2) .060(2) .017(2) -.018(2) .007(2)
C8 .050(2) .051(2) .054(2) .0060(10) -.0070(10) -.002(2)
C8a .0440(10) .0360(10) .040(2) .0020(10) .0010(10) -.0010(10)
C9 .0360(10) .0390(10) .0440(10) -.0020(10) .0080(10) .0000(10)
C9a .050(2) .0330(10) .041(2) .0060(10) -.0030(10) .0030(10)
C10 .0360(10) .046(2) .059(2) -.0060(10) .0050(10) .004(2)
C10a .0440(10) .0380(10) .048(2) .0010(10) .0040(10) .0040(10)
C11 .0410(10) .0490(10) .044(2) .0030(10) .0000(10) .0030(10)
C12 .0430(10) .0330(10) .0400(10) .0020(10) .0060(10) .0020(10)
C13 .050(2) .045(2) .048(2) .0070(10) .005(2) .0040(10)
C14 .072(2) .039(2) .076(3) -.0010(10) -.005(2) .017(2)
C15 .056(2) .0340(10) .088(3) -.0020(10) -.005(2) -.004(2)
C16 .043(2) .045(2) .050(2) .0020(10) .0030(10) -.0060(10)

loop_
_atom_site_label
_atom_site_fract_x
_atom_site_fract_y
_atom_site_fract_z
_atom_site_U_iso_or_equiv
_atom_site_thermal_displace_type
_atom_site_calc_flag
_atom_site_calc_attached_atom
_atom_site_refinement_flags
_atom_site_occupancy
O1 .5786(2) .2610(3) .2500 .0678(7) Uani d ? . 1.000
O2 .4498(2) .1995(3) .4371(2) .0704(7) Uani d ? . 1.000
O3 .3294(2) .1892(3) .1495(2) .0676(8) Uani d ? . 1.000
C1 .3346(3) .5836(4) .4594(3) .0548(9) Uani d ? . 1.000
C2 .3996(4) .6771(5) .5139(3) .0730(10) Uani d ? . 1.000
C3 .5014(4) .7295(5) .4876(3) .0810(10) Uani d ? . 1.000
C4 .5400(3) .6898(5) .4061(3) .0670(10) Uani d ? . 1.000
C4a .4742(2) .5975(3) .3506(3) .0458(8) Uani d ? . 1.000
C5 .4228(3) .6696(4) .1201(3) .0600(10) Uani d ? . 1.000
C6 .3309(4) .7015(5) .0713(3) .0740(10) Uani d ? . 1.000
C7 .2304(3) .6527(5) .0999(3) .0700(10) Uani d ? . 1.000
C8 .2181(2) .5679(4) .1778(3) .0517(9) Uani d ? . 1.000
C8a .3096(2) .5354(3) .2271(2) .0403(7) Uani d ? . 1.000
C9 .3140(2) .4367(3) .3108(3) .0397(7) Uani d ? . 1.000
C9a .3719(2) .5429(3) .3778(2) .0413(7) Uani d ? . 1.000
C10 .5032(2) .5423(3) .2596(3) .0470(8) Uani d ? . 1.000
C10a .4118(2) .5885(4) .1990(2) .0435(8) Uani d ? . 1.000
C11 .5017(2) .3501(4) .2645(3) .0447(7) Uani d ? . 1.000
C12 .3894(2) .2816(3) .2926(2) .0388(7) Uani d ? . 1.000
C13 .4019(2) .1658(4) .3715(3) .0475(9) Uani d ? . 1.000
C14 .3476(3) .0063(4) .3514(3) .0620(10) Uani d ? . 1.000
C15 .3161(2) .0018(4) .2702(3) .0590(10) Uani d ? . 1.000
C16 .3425(2) .1600(4) .2251(3) .0461(8) Uani d ? . 1.000
H1 .2646 .5474 .4779 .066 Uiso c ? . 1.000
H2 .3740 .7058 .5700 .087 Uiso c ? . 1.000
H3 .5454 .7935 .5259 .098 Uiso c ? . 1.000
H4 .6104 .7251 .3883 .081 Uiso c ? . 1.000
H5 .4926 .7027 .0998 .072 Uiso c ? . 1.000
H6 .3375 .7579 .0173 .089 Uiso c ? . 1.000
H7 .1679 .6773 .0658 .084 Uiso c ? . 1.000
H8 .1481 .5329 .1969 .062 Uiso c ? . 1.000
H9 .2435 .4035 .3297 .048 Uiso c ? . 1.000
H10 .5716 .5851 .2410 .056 Uiso c ? . 1.000
H11 .3367 -.0821 .3919 .075 Uiso c ? . 1.000
H12 .2808 -.0913 .2439 .071 Uiso c ? . 1.000

loop_
_atom_type_symbol
_atom_type_scat_dispersion_real
_atom_type_scat_dispersion_imag
_atom_type_scat_source
C 0.003 0.002
;International Tables for Crystallography
(1992, Vol. C, Tables 4.2.6.8 and 6.1.1.1)
;
H 0.000 0.000
;International Tables for Crystallography
(1992, Vol. C, Table 6.1.1.2)
;
O 0.011 0.006
;International Tables for Crystallography
(1992, Vol. C, Tables 4.2.6.8 and 6.1.1.1)
;

loop_
_geom_angle_atom_site_label_1
_geom_angle_atom_site_label_2
_geom_angle_atom_site_label_3
_geom_angle
_geom_angle_publ_flag
C2 C1 C9a 119.5(3) no
C2 C1 H1 120.2 no
C9a C1 H1 120.4 no
C1 C2 C3 120.6(3) no
C1 C2 H2 119.8 no
C3 C2 H2 119.6 no
C2 C3 C4 120.6(3) no
C2 C3 H3 119.6 no
C4 C3 H3 119.8 no
C3 C4 C4a 119.0(4) no
C3 C4 H4 120.3 no
C4a C4 H4 120.8 no
C4 C4a C9a 120.2(3) no
C4 C4a C10 126.1(3) no
C9a C4a C10 113.6(2) no
C6 C5 C10a 119.1(3) no
C6 C5 H5 120.6 no
C10a C5 H5 120.3 no
C5 C6 C7 120.6(3) no
C5 C6 H6 119.7 no
C7 C6 H6 119.7 no
C6 C7 C8 121.1(3) no
C6 C7 H7 119.6 no
C8 C7 H7 119.2 no
C7 C8 C8a 118.7(3) no
C7 C8 H8 120.8 no
C8a C8 H8 120.5 no
C8 C8a C9 126.6(3) no
C8 C8a C10a 120.3(2) no
C9 C8a C10a 113.0(2) no
C8a C9 C9a 108.1(2) no
C8a C9 C12 106.0(2) no
C8a C9 H9 112.1 no
C9a C9 C12 106.5(2) no
C9a C9 H9 111.8 no
C12 C9 H9 111.9 no
C1 C9a C4a 120.1(3) no
C1 C9a C9 126.9(3) no
C4a C9a C9 113.0(2) no
C4a C10 C10a 109.3(2) no
C4a C10 C11 103.9(2) no
C4a C10 H10 112.4 no
C10a C10 C11 105.4(2) no
C10a C10 H10 112.6 no
C11 C10 H10 112.6 no
C5 C10a C8a 120.1(3) no
C5 C10a C10 126.0(3) no
C8a C10a C10 113.8(2) no
O1 C11 C10 124.8(3) no
O1 C11 C12 123.0(2) no
C10 C11 C12 112.2(2) no
C9 C12 C11 107.4(2) no
C9 C12 C13 112.9(2) no
C9 C12 C16 113.3(2) no
C11 C12 C13 110.3(2) no
C11 C12 C16 111.5(2) no
C13 C12 C16 101.4(2) no
O2 C13 C12 125.7(3) no
O2 C13 C14 126.5(3) no
C12 C13 C14 107.8(3) no
C13 C14 C15 111.1(3) no
C13 C14 H11 124.2 no
C15 C14 H11 124.7 no
C14 C15 C16 111.3(3) no
C14 C15 H12 124.2 no
C16 C15 H12 124.4 no
O3 C16 C12 126.1(3) no
O3 C16 C15 126.5(3) no
C12 C16 C15 107.4(3) no

loop_
_geom_bond_atom_site_label_1
_geom_bond_atom_site_label_2
_geom_bond_site_symmetry_1
_geom_bond_site_symmetry_2
_geom_bond_distance
_geom_bond_publ_flag
O1 C11 . . 1.202(3) no
O2 C13 . . 1.202(4) no
O3 C16 . . 1.201(4) no
C1 C2 . . 1.377(5) no
C1 C9a . . 1.380(4) no
C1 H1 . . .95 no
C2 C3 . . 1.378(6) no
C2 H2 . . .95 no
C3 C4 . . 1.382(6) no
C3 H3 . . .95 no
C4 C4a . . 1.388(4) no
C4 H4 . . .95 no
C4a C9a . . 1.393(4) no
C4a C10 . . 1.515(4) no
C5 C6 . . 1.380(5) no
C5 C10a . . 1.386(4) no
C5 H5 . . .95 no
C6 C7 . . 1.366(5) no
C6 H6 . . .95 no
C7 C8 . . 1.388(5) no
C7 H7 . . .95 no
C8 C8a . . 1.381(4) no
C8 H8 . . .95 no
C8a C9 . . 1.514(4) no
C8a C10a . . 1.394(4) no
C9 C9a . . 1.513(4) no
C9 C12 . . 1.569(4) no
C9 H9 . . .95 no
C10 C10a . . 1.505(4) no
C10 C11 . . 1.531(4) no
C10 H10 . . .95 no
C11 C12 . . 1.544(4) no
C12 C13 . . 1.535(4) no
C12 C16 . . 1.536(4) no
C13 C14 . . 1.466(4) no
C14 C15 . . 1.314(5) no
C14 H11 . . .95 no
C15 C16 . . 1.474(5) no
C15 H12 . . .95 no

loop_
_geom_contact_atom_site_label_1
_geom_contact_atom_site_label_2
_geom_contact_distance
_geom_contact_site_symmetry_2
_geom_contact_publ_flag
O1 C8 3.319(4) 4 no
O1 C16 3.321(3) 4 no
O1 C9 3.420(3) 4 no
O1 O3 3.470(3) 4 no
O1 C15 3.486(4) 4 no
O2 C7 3.369(4) 3_545 no
O2 C5 3.394(4) 2_665 no
O2 C6 3.488(5) 2_665 no
O3 C3 3.314(4) 2_664 no
O3 C2 3.506(5) 3_544 no
C3 C14 3.583(5) 1_565 no
C4 C14 3.554(5) 1_565 no

loop_
_geom_torsion_atom_site_label_1
_geom_torsion_atom_site_label_2
_geom_torsion_atom_site_label_3
_geom_torsion_atom_site_label_4
_geom_torsion
_geom_torsion_publ_flag
O1 C11 C10 C4a -119.3(3) no
O1 C11 C10 C10a 125.7(3) no
O1 C11 C12 C9 176.4(3) no
O1 C11 C12 C13 52.9(4) no
O1 C11 C12 C16 -59.0(4) no
O2 C13 C12 C9 -69.3(4) no
O2 C13 C12 C11 50.9(4) no
O2 C13 C12 C16 169.1(3) no
O2 C13 C14 C15 -171.3(3) no
O3 C16 C12 C9 67.0(4) no
O3 C16 C12 C11 -54.3(4) no
O3 C16 C12 C13 -171.7(3) no
O3 C16 C15 C14 175.4(3) no
C1 C2 C3 C4 0.3(6) no
C1 C9a C4a C4 1.5(4) no
C1 C9a C4a C10 179.9(2) no
C1 C9a C9 C8a 127.3(3) no
C1 C9a C9 C12 -119.2(3) no
C2 C1 C9a C4a -0.6(4) no
C2 C1 C9a C9 177.7(3) no
C2 C3 C4 C4a 0.6(5) no
C3 C2 C1 C9a -0.3(5) no
C3 C4 C4a C9a -1.5(5) no
C3 C4 C4a C10 -179.7(3) no
C4 C4a C9a C9 -177.0(3) no
C4 C4a C10 C10a -130.3(3) no
C4 C4a C10 C11 117.6(3) no
C4a C9a C9 C8a -54.4(3) no
C4a C9a C9 C12 59.2(3) no
C4a C10 C10a C5 131.9(3) no
C4a C10 C10a C8a -50.8(3) no
C4a C10 C11 C12 59.2(3) no
C5 C6 C7 C8 -0.9(6) no
C5 C10a C8a C8 -2.1(4) no
C5 C10a C8a C9 175.2(3) no
C5 C10a C10 C11 -116.9(3) no
C6 C5 C10a C8a 2.1(5) no
C6 C5 C10a C10 179.2(3) no
C6 C7 C8 C8a 0.9(5) no
C7 C6 C5 C10a -0.6(5) no
C7 C8 C8a C9 -176.3(3) no
C7 C8 C8a C10a 0.6(4) no
C8 C8a C9 C9a -127.9(3) no
C8 C8a C9 C12 118.2(3) no
C8 C8a C10a C10 -179.6(3) no
C8a C9 C12 C11 58.8(3) no
C8a C9 C12 C13 -179.4(2) no
C8a C9 C12 C16 -64.7(3) no
C8a C10a C10 C11 60.3(3) no
C9 C8a C10a C10 -2.2(3) no
C9 C9a C4a C10 1.4(3) no
C9 C12 C11 C10 -2.2(3) no
C9 C12 C13 C14 112.2(3) no
C9 C12 C16 C15 -112.7(3) no
C9a C4a C10 C10a 51.4(3) no
C9a C4a C10 C11 -60.8(3) no
C9a C9 C8a C10a 55.0(3) no
C9a C9 C12 C11 -56.2(3) no
C9a C9 C12 C13 65.6(3) no
C9a C9 C12 C16 -179.8(2) no
C10 C11 C12 C13 -125.7(3) no
C10 C11 C12 C16 122.4(3) no
C10a C8a C9 C12 -58.9(3) no
C10a C10 C11 C12 -55.7(3) no
C11 C12 C13 C14 -127.6(3) no
C11 C12 C16 C15 125.9(2) no
C12 C13 C14 C15 7.3(4) no
C12 C16 C15 C14 -4.9(4) no
C13 C12 C16 C15 8.6(3) no
C13 C14 C15 C16 -1.5(4) no
C14 C13 C12 C16 -9.4(3) no

loop_
_cod_related_entry_id
_cod_related_entry_database
_cod_related_entry_code
1 ChemSpider 9056379
